data_2108238
loop_
_publ_author_name
'Jin, Shiyun'
'Wang, Xiaoping'
'Xu, Huifang'

_publ_section_title
;
 Revisiting the <i>I</i>{\/overline <b>1</b>} structures of
 high-temperature Ca-rich plagioclase feldspar -- a single-crystal neutron
 and X-ray diffraction study
;
_journal_coeditor_code DK5063
_journal_issue 2
_journal_name_full 'Acta Crystallographica Section B'
_journal_page_first
;
;
_journal_paper_doi 10.1107/S2052520618003219
_journal_volume 74
_journal_year 2018
_chemical_compound_source 'Split Rock, Lake Superior, Minnesota'
_chemical_formula_analytical 'An75 Ab25 Or0'
_chemical_formula_sum 'Al1.75 Ca0.75 Na0.25 O8 Si2.25'
_chemical_formula_weight 274.2
_chemical_name_mineral bytownite
_space_group_IT_number 2
_symmetry_cell_setting triclinic
_symmetry_Int_Tables_number 2
_symmetry_space_group_name_Hall '-P 1 (-1/2*x+1/2*y+1/2*z,1/2*x-1/2*y+1/2*z,1/2*x+1/2*y-1/2*z)'
_symmetry_space_group_name_H-M 'I -1'
_cell_angle_alpha 93.4685(10)
_cell_angle_beta 116.0729(11)
_cell_angle_gamma 90.7300(7)
_cell_formula_units_Z 8
_cell_length_a 8.16520(10)
_cell_length_b 12.86330(10)
_cell_length_c 14.18320(10)
_cell_measurement_temperature 100
_cell_volume 1334.35(3)
_diffrn_ambient_temperature 100
_diffrn_detector 'Anger camera modules'
_diffrn_measured_fraction_theta_full 0.98
_diffrn_measured_fraction_theta_max 0.88
_diffrn_measurement_device 'BL-12 TOPAZ'
_diffrn_measurement_device_type 'Single Crystal Diffractometer'
_diffrn_measurement_method 'Time-of-flight resolved'
_diffrn_radiation_probe neutron
_diffrn_radiation_source 'spallation neutron source'
_diffrn_radiation_type neutron
_diffrn_radiation_wavelength 0.4-3.5
_diffrn_reflns_av_unetI/netI 0.1331
_diffrn_reflns_limit_h_max 16
_diffrn_reflns_limit_h_min -16
_diffrn_reflns_limit_k_max 26
_diffrn_reflns_limit_k_min -25
_diffrn_reflns_limit_l_max 28
_diffrn_reflns_limit_l_min -28
_diffrn_reflns_number 43445
_diffrn_reflns_theta_full 34.49
_diffrn_reflns_theta_max 63.65
_diffrn_reflns_theta_min 2.67
_diffrn_source 'Oak Ridge National Laboratory'
_exptl_absorpt_coefficient_mu 0.265
_exptl_absorpt_correction_type analytical
_exptl_crystal_colour green
_exptl_crystal_density_diffrn 2.73
_exptl_crystal_description cubic
_exptl_crystal_F_000 1088
_exptl_crystal_size_max 2
_exptl_crystal_size_mid 2
_exptl_crystal_size_min 2
_exptl_crystal_size_rad 2
_refine_diff_density_max 1.32
_refine_diff_density_min -1.15
_refine_ls_extinction_coef 58.5(10)
_refine_ls_extinction_method 'B-C type 1 Lorentzian isotropic (Becker & Coppens, 1974)'
_refine_ls_goodness_of_fit_gt 1.20
_refine_ls_goodness_of_fit_ref 1.21
_refine_ls_number_constraints 130
_refine_ls_number_parameters 379
_refine_ls_number_reflns 43445
_refine_ls_number_restraints 0
_refine_ls_R_factor_all 0.0531
_refine_ls_R_factor_gt 0.0460
_refine_ls_shift/su_max 0.0217
_refine_ls_shift/su_mean 0.0022
_refine_ls_structure_factor_coef Fsqd
_refine_ls_weighting_details w=1/(\s^2^(I)+0.0004I^2^)
_refine_ls_weighting_scheme sigma
_refine_ls_wR_factor_gt 0.1739
_refine_ls_wR_factor_ref 0.1836
_reflns_number_gt 39073
_reflns_number_total 43445
_reflns_threshold_expression I>3\s(I)
_cod_data_source_file dk5063sup1.cif
_cod_data_source_block 55-88_neutron_split_oxygen
_cod_original_sg_symbol_Hall -I
_cod_original_sg_symbol_H-M I-1
_cod_database_code 2108238

loop_
_space_group_symop_id
_space_group_symop_operation_xyz
1 x,y,z
2 -x,-y,-z
3 x+1/2,y+1/2,z+1/2
4 -x+1/2,-y+1/2,-z+1/2

loop_
_atom_site_label
_atom_site_type_symbol
_atom_site_fract_x
_atom_site_fract_y
_atom_site_fract_z
_atom_site_adp_type
_atom_site_U_iso_or_equiv
_atom_site_site_symmetry_multiplicity
_atom_site_occupancy
_atom_site_calc_flag
Moica Ca 0.77460(10) -0.46438(7) -0.45553(6) Uani 0.01145(19) 4 0.3524 d
Moina Na 0.77460(10) -0.46438(7) -0.45553(6) Uani 0.01145(19) 4 0.1184 d
Mooca Ca 0.76647(10) -0.51781(9) -0.41250(7) Uani 0.0207(2) 4 0.3497 d
Moona Na 0.76647(10) -0.51781(9) -0.41250(7) Uani 0.0207(2) 4 0.1795 d
Mzoca Ca 0.26762(6) 0.03046(4) -0.45370(4) Uani 0.01049(12) 4 0.5953 d
Mzona Na 0.26762(6) 0.03046(4) -0.45370(4) Uani 0.01049(12) 4 0.1528 d
Mzica Ca 0.26305(18) 0.99509(17) -0.42056(12) Uani 0.0148(4) 4 0.2026 d
Mzina Na 0.26305(18) 0.99509(17) -0.42056(12) Uani 0.0148(4) 4 0.0493 d
T1oosi Si -0.50757(4) 0.34108(3) -0.60439(2) Uani 0.00474(7) 4 0.913 d
T1ooal Al -0.50757(4) 0.34108(3) -0.60439(2) Uani 0.00474(7) 4 0.087 d
T1moal Al -0.49990(5) 0.31537(3) -0.38140(3) Uani 0.00542(9) 4 0.7967 d
T1mosi Si -0.49990(5) 0.31537(3) -0.38140(3) Uani 0.00542(9) 4 0.2033 d
T1ozal Al 0.00328(5) 0.16424(3) -0.38934(3) Uani 0.00506(9) 4 0.8802 d
T1ozsi Si 0.00328(5) 0.16424(3) -0.38934(3) Uani 0.00506(9) 4 0.1198 d
T1mzsi Si 0.00510(4) 0.81734(3) -0.38720(2) Uani 0.00477(7) 4 0.9021 d
T1mzal Al 0.00510(4) 0.81734(3) -0.38720(2) Uani 0.00477(7) 4 0.0979 d
T2ooal Al -0.81268(5) 0.61120(3) -0.34277(3) Uani 0.00605(9) 4 0.7672 d
T2oosi Si -0.81268(5) 0.61120(3) -0.34277(3) Uani 0.00605(9) 4 0.2328 d
T2mosi Si -0.82336(4) 0.38124(3) -0.31866(3) Uani 0.00595(8) 4 0.9591 d
T2moal Al -0.82336(4) 0.38124(3) -0.31866(3) Uani 0.00595(8) 4 0.0409 d
T2ozsi Si -0.32145(4) 0.10588(3) -0.34158(3) Uani 0.00631(8) 4 0.9475 d
T2ozal Al -0.32145(4) 0.10588(3) -0.34158(3) Uani 0.00631(8) 4 0.0524 d
T2mzal Al -0.81741(5) 0.37557(3) -0.82353(3) Uani 0.00532(9) 4 0.7777 d
T2mzsi Si -0.81741(5) 0.37557(3) -0.82353(3) Uani 0.00532(9) 4 0.2223 d
Oa1oo O 0.5180(2) -0.37151(18) -0.50714(18) Uani 0.0111(3) 4 0.7016 d
Oa1oi O 0.4899(5) -0.3764(3) -0.5122(4) Uani 0.0065(5) 4 0.2984 d
Oa1zo O -0.01392(11) 0.12548(9) -0.51425(9) Uani 0.0093(2) 4 0.7146 d
Oa1zi O 0.0221(3) 0.1295(3) -0.5054(2) Uani 0.0128(5) 4 0.2854 d
Oa2o O 0.42272(3) 0.00985(2) -0.13969(2) Uani 0.00781(6) 4 1 d
Oa2z O 0.57410(3) -0.00873(2) -0.362291(19) Uani 0.00782(6) 4 1 d
Obooo O 0.3146(4) -0.3981(2) -0.41630(12) Uani 0.0090(3) 4 0.5849 d
Obooi O 0.3276(5) -0.4011(3) -0.39854(17) Uani 0.0087(5) 4 0.4151 d
Obmoo O 0.18081(16) 0.14921(9) -0.14068(7) Uani 0.0109(2) 4 0.5329 d
Obmoi O 0.19909(17) 0.14257(10) -0.11515(8) Uani 0.0100(2) 4 0.4671 d
Obozo O 0.1912(2) -0.10011(15) -0.60245(8) Uani 0.0084(2) 4 0.6253 d
Obozi O 0.2079(4) -0.1029(3) -0.58234(13) Uani 0.0083(4) 4 0.3747 d
Obmzo O 0.18568(11) 0.14455(7) -0.60814(5) Uani 0.01021(16) 4 0.6893 d
Obmzi O 0.1647(3) 0.14858(17) -0.63420(11) Uani 0.0127(4) 4 0.3107 d
Ocmo O 0.49034(4) -0.18117(2) -0.60783(2) Uani 0.01042(7) 4 1 d
Ocmz O -0.00926(4) 0.30867(2) -0.60052(2) Uani 0.01170(7) 4 1 d
Ocoo O 0.51176(4) -0.21901(2) -0.36402(2) Uani 0.00982(7) 4 1 d
Ocoz O 0.48584(4) 0.20586(2) -0.14730(2) Uani 0.01008(7) 4 1 d
Odooo O 0.8149(5) -0.1069(3) -0.1924(3) Uani 0.0089(3) 4 0.5616 d
Odooi O 0.8005(6) -0.1071(4) -0.1831(3) Uani 0.0076(4) 4 0.4384 d
Odmoo O 0.20216(15) -0.13016(10) -0.78679(8) Uani 0.01035(18) 4 0.6656 d
Odmoi O 0.1863(3) -0.13465(19) -0.77093(15) Uani 0.0104(3) 4 0.3344 d
Odozo O 0.2097(2) 0.10441(15) -0.31390(12) Uani 0.0078(2) 4 0.5969 d
Odozi O 0.1942(4) 0.1036(2) -0.30142(18) Uani 0.0084(3) 4 0.4031 d
Odmzo O -0.17891(10) 0.13948(6) -0.71767(5) Uani 0.01184(15) 4 0.7127 d
Odmzi O -0.1983(2) 0.13165(16) -0.70047(13) Uani 0.0110(4) 4 0.2873 d

loop_
_atom_site_aniso_label
_atom_site_aniso_type_symbol
_atom_site_aniso_U_11
_atom_site_aniso_U_22
_atom_site_aniso_U_33
_atom_site_aniso_U_12
_atom_site_aniso_U_13
_atom_site_aniso_U_23
Moica Ca 0.0063(2) 0.0143(3) 0.0097(2) 0.00379(19) 0.00037(19) -0.0044(2)
Moina Na 0.0063(2) 0.0143(3) 0.0097(2) 0.00379(19) 0.00037(19) -0.0044(2)
Mooca Ca 0.0071(2) 0.0388(5) 0.0139(3) -0.0068(3) 0.0051(2) -0.0160(3)
Moona Na 0.0071(2) 0.0388(5) 0.0139(3) -0.0068(3) 0.0051(2) -0.0160(3)
Mzoca Ca 0.00637(14) 0.0139(2) 0.00845(16) 0.00296(12) 0.00113(12) -0.00301(13)
Mzona Na 0.00637(14) 0.0139(2) 0.00845(16) 0.00296(12) 0.00113(12) -0.00301(13)
Mzica Ca 0.0033(4) 0.0336(9) 0.0052(4) 0.0009(4) 0.0009(3) -0.0080(5)
Mzina Na 0.0033(4) 0.0336(9) 0.0052(4) 0.0009(4) 0.0009(3) -0.0080(5)
T1oosi Si 0.00440(9) 0.00653(12) 0.00310(9) -0.00125(8) 0.00156(8) 0.00002(7)
T1ooal Al 0.00440(9) 0.00653(12) 0.00310(9) -0.00125(8) 0.00156(8) 0.00002(7)
T1moal Al 0.00594(11) 0.00690(14) 0.00327(11) 0.00179(9) 0.00192(9) -0.00016(9)
T1mosi Si 0.00594(11) 0.00690(14) 0.00327(11) 0.00179(9) 0.00192(9) -0.00016(9)
T1ozal Al 0.00472(11) 0.00651(14) 0.00368(11) -0.00125(9) 0.00166(9) 0.00036(9)
T1ozsi Si 0.00472(11) 0.00651(14) 0.00368(11) -0.00125(9) 0.00166(9) 0.00036(9)
T1mzsi Si 0.00478(10) 0.00641(12) 0.00276(9) 0.00232(8) 0.00133(8) 0.00001(7)
T1mzal Al 0.00478(10) 0.00641(12) 0.00276(9) 0.00232(8) 0.00133(8) 0.00001(7)
T2ooal Al 0.00423(11) 0.00501(14) 0.00761(12) 0.00006(9) 0.00147(9) 0.00014(9)
T2oosi Si 0.00423(11) 0.00501(14) 0.00761(12) 0.00006(9) 0.00147(9) 0.00014(9)
T2mosi Si 0.00438(10) 0.00433(12) 0.00752(11) 0.00048(8) 0.00107(8) 0.00105(8)
T2moal Al 0.00438(10) 0.00433(12) 0.00752(11) 0.00048(8) 0.00107(8) 0.00105(8)
T2ozsi Si 0.00423(10) 0.00473(12) 0.00852(11) 0.00000(8) 0.00163(8) -0.00077(8)
T2ozal Al 0.00423(10) 0.00473(12) 0.00852(11) 0.00000(8) 0.00163(8) -0.00077(8)
T2mzal Al 0.00408(11) 0.00534(14) 0.00641(12) 0.00013(9) 0.00207(9) 0.00133(9)
T2mzsi Si 0.00408(11) 0.00534(14) 0.00641(12) 0.00013(9) 0.00207(9) 0.00133(9)
Oa1oo O 0.0131(5) 0.0152(3) 0.0068(3) -0.0037(3) 0.0062(4) -0.00114(17)
Oa1oi O 0.0077(8) 0.0082(7) 0.0050(5) 0.0010(6) 0.0040(6) 0.0012(4)
Oa1zo O 0.0119(3) 0.0119(2) 0.0060(2) 0.0024(2) 0.0056(3) 0.00184(15)
Oa1zi O 0.0075(7) 0.0253(7) 0.0057(5) -0.0048(6) 0.0034(6) -0.0003(4)
Oa2o O 0.00670(8) 0.00733(10) 0.00891(8) 0.00181(6) 0.00270(7) 0.00252(6)
Oa2z O 0.00649(8) 0.00701(10) 0.00850(8) -0.00138(6) 0.00206(7) 0.00016(6)
Obooo O 0.0077(3) 0.0099(3) 0.0091(5) -0.0027(2) 0.0037(4) -0.0013(4)
Obooi O 0.0078(6) 0.0103(4) 0.0091(7) -0.0030(4) 0.0051(6) -0.0010(6)
Obmoo O 0.0095(3) 0.0119(3) 0.0131(3) 0.00319(18) 0.0064(3) 0.0019(3)
Obmoi O 0.0078(3) 0.0111(3) 0.0127(4) 0.0014(2) 0.0061(3) 0.0000(3)
Obozo O 0.0077(3) 0.0092(2) 0.0091(4) -0.00073(19) 0.0047(3) -0.0006(3)
Obozi O 0.0087(5) 0.0084(4) 0.0088(6) -0.0014(3) 0.0049(5) -0.0009(5)
Obmzo O 0.00774(19) 0.01226(19) 0.0126(2) 0.00298(13) 0.0062(2) 0.0011(2)
Obmzi O 0.0120(5) 0.0187(5) 0.0114(5) 0.0047(4) 0.0087(5) 0.0015(5)
Ocmo O 0.00854(9) 0.01162(12) 0.00862(9) 0.00429(7) 0.00157(7) -0.00048(7)
Ocmz O 0.01333(10) 0.01009(11) 0.00815(9) 0.00392(7) 0.00172(8) -0.00181(7)
Ocoo O 0.01019(9) 0.00913(11) 0.01031(9) -0.00136(7) 0.00484(7) -0.00013(7)
Ocoz O 0.00902(9) 0.00931(11) 0.01030(9) -0.00331(7) 0.00304(7) -0.00049(7)
Odooo O 0.0075(5) 0.0123(3) 0.0060(5) 0.0008(3) 0.0021(2) 0.0015(3)
Odooi O 0.0062(5) 0.0089(3) 0.0067(7) 0.0009(3) 0.0020(3) 0.0004(4)
Odmoo O 0.0074(2) 0.0121(2) 0.0072(3) 0.00125(15) -0.00024(16) -0.0037(2)
Odmoi O 0.0094(5) 0.0109(4) 0.0068(5) -0.0014(3) 0.0003(3) -0.0028(4)
Odozo O 0.0088(3) 0.0086(2) 0.0040(3) 0.00058(19) 0.00088(18) 0.0010(2)
Odozi O 0.0081(4) 0.0106(3) 0.0043(5) 0.0008(3) 0.0007(3) 0.0011(3)
Odmzo O 0.0103(2) 0.0135(2) 0.0071(2) -0.00027(14) -0.00018(13) -0.00053(15)
Odmzi O 0.0059(4) 0.0165(6) 0.0070(5) 0.0020(3) -0.0001(3) -0.0030(4)

loop_
_atom_type_symbol
_atom_type_scat_length_neutron
_atom_type_scat_source
Ca 4.700 International_Tables_Vol_C
Na 3.630 International_Tables_Vol_C
Al 3.449 International_Tables_Vol_C
Si 4.149 International_Tables_Vol_C
O 5.803 International_Tables_Vol_C

loop_
_exptl_crystal_face_index_h
_exptl_crystal_face_index_k
_exptl_crystal_face_index_l
_exptl_crystal_face_perp_dist
0 1 0 1
0 -1 0 1
0 0 1 1
0 0 -1 1
4 0 -3 1
-4 0 3 1

_cod_database_fobs_code 2108238
